data_4035569
loop_
_publ_author_name
'Xiang, Yu'
'Li, Zining'
'Wang, Lu-Ning'
'Yu, Zhi-Xiang'

_publ_section_title
;
 TfOH- and HBF<sub>4</sub>-Mediated Formal Cycloisomerizations and [4+3]
 Cycloadditions of Allene-alkynylbenzenes.
;
_journal_issue 15
_journal_name_full 'The Journal of organic chemistry'
_journal_page_first 7633
_journal_page_last 7647
_journal_paper_doi 10.1021/acs.joc.8b00393
_journal_volume 83
_journal_year 2018
_chemical_formula_moiety 'C22 H24 F N O2 S'
_chemical_formula_sum 'C22 H24 F N O2 S'
_chemical_formula_weight 385.48
_space_group_crystal_system triclinic
_space_group_IT_number 2
_space_group_name_Hall '-P 1'
_space_group_name_H-M_alt 'P -1'
_atom_sites_solution_hydrogens geom
_audit_creation_date 2016-03-06
_audit_creation_method
;
Olex2 1.2
(compiled 2015.09.30 svn.r3233 for OlexSys, GUI svn.r5103)
;
_cell_angle_alpha 72.602(9)
_cell_angle_beta 87.821(10)
_cell_angle_gamma 87.697(10)
_cell_formula_units_Z 2
_cell_length_a 6.2637(9)
_cell_length_b 11.6536(11)
_cell_length_c 13.7124(15)
_cell_measurement_reflns_used 1813
_cell_measurement_temperature 180.01(10)
_cell_measurement_theta_max 26.9080
_cell_measurement_theta_min 3.5880
_cell_volume 954.0(2)
_computing_cell_refinement
;
CrysAlisPro, Agilent Technologies,
Version 1.171.36.32 (release 02-08-2013 CrysAlis171 .NET)
(compiled Aug  2 2013,16:46:58)
;
_computing_data_collection
;
CrysAlisPro, Agilent Technologies,
Version 1.171.36.32 (release 02-08-2013 CrysAlis171 .NET)
(compiled Aug  2 2013,16:46:58)
;
_computing_data_reduction
;
CrysAlisPro, Agilent Technologies,
Version 1.171.36.32 (release 02-08-2013 CrysAlis171 .NET)
(compiled Aug  2 2013,16:46:58)
;
_computing_molecular_graphics 'Olex2 (Dolomanov et al., 2009)'
_computing_publication_material 'Olex2 (Dolomanov et al., 2009)'
_computing_structure_refinement 'ShelXL (Sheldrick, 2015)'
_computing_structure_solution
;
Superflip (Palatinus & Chapuis, 2007;Palatinus & van der Lee, 2008;
Palatinus et al., 2012)
;
_diffrn_ambient_temperature 180.01(10)
_diffrn_detector_area_resol_mean 5.1957
_diffrn_measured_fraction_theta_full 0.994
_diffrn_measured_fraction_theta_max 0.992
_diffrn_measurement_details
;
#__ type_ start__ end____ width___ exp.time_
  1 omega  -58.00   35.00   1.0000    1.0000
omega____ theta____ kappa____ phi______ frames
    -       10.8579  -57.0000   60.0000 93

#__ type_ start__ end____ width___ exp.time_
  2 omega  -20.00   53.00   1.0000    1.0000
omega____ theta____ kappa____ phi______ frames
    -       10.8579  -99.0000  -30.0000 73

#__ type_ start__ end____ width___ exp.time_
  3 omega  -16.00   79.00   1.0000    1.0000
omega____ theta____ kappa____ phi______ frames
    -       10.8579   57.0000 -150.0000 95
;
_diffrn_measurement_device_type 'SuperNova, Dual, Cu at zero, Atlas'
_diffrn_measurement_method '\w scans'
_diffrn_orient_matrix_UB_11 0.0210731000
_diffrn_orient_matrix_UB_12 -0.0626458000
_diffrn_orient_matrix_UB_13 0.0099299000
_diffrn_orient_matrix_UB_21 -0.1077574000
_diffrn_orient_matrix_UB_22 -0.0077759000
_diffrn_orient_matrix_UB_23 -0.0102149000
_diffrn_orient_matrix_UB_31 0.0282420000
_diffrn_orient_matrix_UB_32 0.0093338000
_diffrn_orient_matrix_UB_33 -0.0523225000
_diffrn_radiation_monochromator mirror
_diffrn_radiation_type MoK\a
_diffrn_radiation_wavelength 0.71073
_diffrn_reflns_av_R_equivalents 0.0754
_diffrn_reflns_av_unetI/netI 0.1044
_diffrn_reflns_Laue_measured_fraction_full 0.994
_diffrn_reflns_Laue_measured_fraction_max 0.992
_diffrn_reflns_limit_h_max 7
_diffrn_reflns_limit_h_min -7
_diffrn_reflns_limit_k_max 11
_diffrn_reflns_limit_k_min -14
_diffrn_reflns_limit_l_max 16
_diffrn_reflns_limit_l_min -16
_diffrn_reflns_number 5923
_diffrn_reflns_point_group_measured_fraction_full 0.994
_diffrn_reflns_point_group_measured_fraction_max 0.992
_diffrn_reflns_theta_full 25.242
_diffrn_reflns_theta_max 26.022
_diffrn_reflns_theta_min 3.256
_diffrn_source 'SuperNova (Mo) X-ray Source'
_exptl_absorpt_coefficient_mu 0.196
_exptl_absorpt_correction_T_max 1.00000
_exptl_absorpt_correction_T_min 0.22458
_exptl_absorpt_correction_type multi-scan
_exptl_absorpt_process_details
;
CrysAlisPro, Agilent Technologies,
Version 1.171.36.32 (release 02-08-2013 CrysAlis171 .NET)
(compiled Aug  2 2013,16:46:58)
Empirical absorption correction using spherical harmonics,
 implemented in SCALE3 ABSPACK scaling algorithm.
;
_exptl_crystal_colour
;
;
_exptl_crystal_density_diffrn 1.342
_exptl_crystal_density_method 'not measured'
_exptl_crystal_description
;
;
_exptl_crystal_F_000 408
_exptl_crystal_size_max 0.1
_exptl_crystal_size_mid 0.05
_exptl_crystal_size_min 0.05
_refine_diff_density_max 0.343
_refine_diff_density_min -0.522
_refine_diff_density_rms 0.072
_refine_ls_extinction_method none
_refine_ls_goodness_of_fit_ref 1.036
_refine_ls_hydrogen_treatment constr
_refine_ls_matrix_type full
_refine_ls_number_parameters 247
_refine_ls_number_reflns 3730
_refine_ls_number_restraints 0
_refine_ls_restrained_S_all 1.036
_refine_ls_R_factor_all 0.1100
_refine_ls_R_factor_gt 0.0727
_refine_ls_shift/su_max 0.002
_refine_ls_shift/su_mean 0.000
_refine_ls_structure_factor_coef Fsqd
_refine_ls_weighting_details 'w=1/[\s^2^(Fo^2^)+(0.0763P)^2^] where P=(Fo^2^+2Fc^2^)/3'
_refine_ls_weighting_scheme calc
_refine_ls_wR_factor_gt 0.1574
_refine_ls_wR_factor_ref 0.1979
_reflns_Friedel_coverage 0.000
_reflns_number_gt 2256
_reflns_number_total 3730
_reflns_threshold_expression 'I > 2\s(I)'
_cod_data_source_file jo8b00393_si_002.cif
_cod_data_source_block exp_6671
_cod_original_cell_volume 954.01(19)
_cod_database_code 4035569
_shelxl_version_number 2014-3
_chemical_oxdiff_formula 'C21 N1 O2 S1 F1'
_shelx_space_group_comment
;
The symmetry employed for this shelxl refinement is uniquely defined
by the following loop, which should always be used as a source of
symmetry information in preference to the above space-group names.
They are only intended as comments.
;
_shelx_estimated_absorpt_t_max 0.990
_shelx_estimated_absorpt_t_min 0.981
_reflns_odcompleteness_completeness 99.20
_reflns_odcompleteness_iscentric 1
_reflns_odcompleteness_theta 25.97
_olex2_refinement_description
;
1. Fixed Uiso
 At 1.2 times of:
  All C(H) groups, All C(H,H) groups
 At 1.5 times of:
  All C(H,H,H) groups
2.a Ternary CH refined with riding coordinates:
 C13(H13)
2.b Secondary CH2 refined with riding coordinates:
 C1(H1A,H1B), C2(H2A,H2B), C12(H12A,H12B)
2.c Aromatic/amide H refined with riding coordinates:
 C6(H6), C7(H7), C8(H8), C9(H9), C17(H17), C18(H18), C20(H20), C21(H21)
2.d Idealised Me refined as rotating group:
 C14(H14A,H14B,H14C), C15(H15A,H15B,H15C), C22(H22A,H22B,H22C)
;
_olex2_submission_special_instructions 'No special instructions were received'

loop_
_space_group_symop_operation_xyz
'x, y, z'
'-x, -y, -z'

loop_
_atom_site_label
_atom_site_type_symbol
_atom_site_fract_x
_atom_site_fract_y
_atom_site_fract_z
_atom_site_U_iso_or_equiv
_atom_site_adp_type
_atom_site_occupancy
_atom_site_site_symmetry_order
_atom_site_calc_flag
_atom_site_refinement_flags_posn
C1 C 0.3100(5) 0.4955(3) 0.8524(2) 0.0363(8) Uani 1 1 d .
H1A H 0.3949 0.4461 0.8167 0.044 Uiso 1 1 calc R
H1B H 0.4068 0.5298 0.8912 0.044 Uiso 1 1 calc R
C2 C -0.0488(5) 0.4253(3) 0.8602(2) 0.0399(8) Uani 1 1 d .
H2A H -0.1807 0.4408 0.8969 0.048 Uiso 1 1 calc R
H2B H -0.0601 0.3477 0.8453 0.048 Uiso 1 1 calc R
C3 C -0.0101(5) 0.5264(3) 0.7638(2) 0.0350(8) Uani 1 1 d .
C4 C -0.1181(5) 0.5374(3) 0.6804(3) 0.0402(8) Uani 1 1 d .
C5 C -0.1065(5) 0.6173(3) 0.5735(2) 0.0405(8) Uani 1 1 d .
C6 C -0.2385(6) 0.5884(4) 0.5052(3) 0.0515(10) Uani 1 1 d .
H6 H -0.3281 0.5214 0.5299 0.062 Uiso 1 1 calc R
C7 C -0.2441(7) 0.6532(4) 0.4033(3) 0.0636(12) Uani 1 1 d .
H7 H -0.3374 0.6320 0.3589 0.076 Uiso 1 1 calc R
C8 C -0.1140(8) 0.7481(5) 0.3674(3) 0.0715(13) Uani 1 1 d .
H8 H -0.1156 0.7935 0.2972 0.086 Uiso 1 1 calc R
C9 C 0.0218(7) 0.7791(4) 0.4331(3) 0.0588(11) Uani 1 1 d .
H9 H 0.1127 0.8451 0.4061 0.071 Uiso 1 1 calc R
C10 C 0.0294(5) 0.7167(3) 0.5372(2) 0.0432(9) Uani 1 1 d .
C11 C 0.1721(5) 0.7638(3) 0.6041(2) 0.0415(8) Uani 1 1 d .
C12 C 0.2987(5) 0.6603(3) 0.6810(2) 0.0368(8) Uani 1 1 d .
H12A H 0.3486 0.6012 0.6455 0.044 Uiso 1 1 calc R
H12B H 0.4270 0.6943 0.7005 0.044 Uiso 1 1 calc R
C13 C 0.1773(5) 0.5945(3) 0.7773(2) 0.0373(8) Uani 1 1 d .
H13 H 0.1264 0.6545 0.8128 0.045 Uiso 1 1 calc R
C14 C 0.0263(6) 0.8338(3) 0.6613(3) 0.0538(10) Uani 1 1 d .
H14A H -0.0400 0.9037 0.6118 0.081 Uiso 1 1 calc GR
H14B H 0.1117 0.8609 0.7081 0.081 Uiso 1 1 calc GR
H14C H -0.0853 0.7812 0.7003 0.081 Uiso 1 1 calc GR
C15 C 0.3400(7) 0.8489(4) 0.5421(3) 0.0602(11) Uani 1 1 d .
H15A H 0.4300 0.8073 0.5025 0.090 Uiso 1 1 calc GR
H15B H 0.4290 0.8746 0.5886 0.090 Uiso 1 1 calc GR
H15C H 0.2690 0.9195 0.4955 0.090 Uiso 1 1 calc GR
C16 C 0.3100(5) 0.1995(3) 0.9454(2) 0.0323(7) Uani 1 1 d .
C17 C 0.5197(5) 0.2076(3) 0.9092(3) 0.0484(9) Uani 1 1 d .
H17 H 0.6108 0.2651 0.9211 0.058 Uiso 1 1 calc R
C18 C 0.5941(5) 0.1300(3) 0.8553(3) 0.0507(10) Uani 1 1 d .
H18 H 0.7375 0.1358 0.8295 0.061 Uiso 1 1 calc R
C19 C 0.4669(6) 0.0447(3) 0.8379(2) 0.0419(9) Uani 1 1 d .
C20 C 0.2604(6) 0.0360(3) 0.8775(2) 0.0431(8) Uani 1 1 d .
H20 H 0.1724 -0.0246 0.8690 0.052 Uiso 1 1 calc R
C21 C 0.1789(5) 0.1145(3) 0.9295(2) 0.0368(8) Uani 1 1 d .
H21 H 0.0345 0.1099 0.9539 0.044 Uiso 1 1 calc R
C22 C 0.5519(7) -0.0363(3) 0.7772(3) 0.0600(11) Uani 1 1 d .
H22A H 0.5243 0.0017 0.7046 0.090 Uiso 1 1 calc GR
H22B H 0.4807 -0.1134 0.8009 0.090 Uiso 1 1 calc GR
H22C H 0.7062 -0.0498 0.7866 0.090 Uiso 1 1 calc GR
F1 F -0.2758(3) 0.45445(19) 0.69375(15) 0.0530(6) Uani 1 1 d .
N1 N 0.1415(4) 0.4251(2) 0.91976(19) 0.0367(7) Uani 1 1 d .
O1 O 0.3748(4) 0.3298(2) 1.06354(18) 0.0572(7) Uani 1 1 d .
O2 O 0.0119(4) 0.2544(2) 1.06027(16) 0.0495(7) Uani 1 1 d .
S1 S 0.20610(14) 0.30192(8) 1.00842(6) 0.0400(3) Uani 1 1 d .

loop_
_atom_site_aniso_label
_atom_site_aniso_U_11
_atom_site_aniso_U_22
_atom_site_aniso_U_33
_atom_site_aniso_U_23
_atom_site_aniso_U_13
_atom_site_aniso_U_12
C1 0.0434(17) 0.0305(19) 0.0331(18) -0.0045(15) -0.0041(14) -0.0129(15)
C2 0.0379(17) 0.038(2) 0.042(2) -0.0085(17) 0.0050(14) -0.0068(16)
C3 0.0376(16) 0.0298(18) 0.0385(19) -0.0118(15) 0.0025(14) -0.0004(14)
C4 0.0359(16) 0.040(2) 0.046(2) -0.0161(18) 0.0008(15) -0.0048(15)
C5 0.0401(17) 0.044(2) 0.0383(19) -0.0146(17) -0.0019(14) 0.0063(16)
C6 0.0464(19) 0.061(3) 0.051(2) -0.023(2) -0.0115(16) 0.0093(19)
C7 0.075(3) 0.075(3) 0.041(2) -0.020(2) -0.019(2) 0.020(3)
C8 0.095(3) 0.081(3) 0.030(2) -0.006(2) -0.010(2) 0.013(3)
C9 0.080(3) 0.049(2) 0.040(2) -0.0028(19) -0.0032(19) 0.001(2)
C10 0.051(2) 0.040(2) 0.037(2) -0.0095(16) -0.0028(15) 0.0107(17)
C11 0.053(2) 0.0283(19) 0.0386(19) -0.0033(16) 0.0055(15) -0.0044(16)
C12 0.0465(18) 0.0245(17) 0.0366(18) -0.0045(15) 0.0008(14) -0.0033(15)
C13 0.0459(18) 0.0315(19) 0.0360(18) -0.0123(16) -0.0006(14) -0.0025(15)
C14 0.079(3) 0.034(2) 0.045(2) -0.0075(18) -0.0049(19) 0.011(2)
C15 0.075(3) 0.046(2) 0.048(2) 0.001(2) 0.007(2) -0.007(2)
C16 0.0387(16) 0.0238(17) 0.0299(17) -0.0002(14) -0.0064(13) -0.0038(14)
C17 0.0400(18) 0.041(2) 0.063(2) -0.0124(19) -0.0058(17) -0.0095(17)
C18 0.0368(18) 0.051(2) 0.064(2) -0.016(2) -0.0001(17) 0.0000(18)
C19 0.055(2) 0.035(2) 0.0260(17) 0.0040(15) -0.0021(15) 0.0075(18)
C20 0.058(2) 0.0300(19) 0.0390(19) -0.0060(16) -0.0018(16) -0.0095(17)
C21 0.0444(17) 0.036(2) 0.0255(16) -0.0018(15) -0.0020(13) -0.0053(16)
C22 0.083(3) 0.047(2) 0.047(2) -0.0113(19) 0.001(2) 0.011(2)
F1 0.0410(10) 0.0600(14) 0.0559(13) -0.0120(11) -0.0053(9) -0.0139(10)
N1 0.0464(15) 0.0275(15) 0.0350(15) -0.0066(13) -0.0014(12) -0.0055(13)
O1 0.0824(18) 0.0445(16) 0.0473(15) -0.0135(13) -0.0220(13) -0.0130(14)
O2 0.0707(16) 0.0373(15) 0.0376(13) -0.0080(11) 0.0163(12) -0.0102(12)
S1 0.0576(6) 0.0321(5) 0.0299(5) -0.0073(4) -0.0026(4) -0.0083(4)

loop_
_atom_type_symbol
_atom_type_description
_atom_type_scat_dispersion_real
_atom_type_scat_dispersion_imag
_atom_type_scat_source
C C 0.0033 0.0016 'International Tables Vol C Tables 4.2.6.8 and 6.1.1.4'
H H 0.0000 0.0000 'International Tables Vol C Tables 4.2.6.8 and 6.1.1.4'
F F 0.0171 0.0103 'International Tables Vol C Tables 4.2.6.8 and 6.1.1.4'
N N 0.0061 0.0033 'International Tables Vol C Tables 4.2.6.8 and 6.1.1.4'
O O 0.0106 0.0060 'International Tables Vol C Tables 4.2.6.8 and 6.1.1.4'
S S 0.1246 0.1234 'International Tables Vol C Tables 4.2.6.8 and 6.1.1.4'

loop_
_geom_angle_atom_site_label_1
_geom_angle_atom_site_label_2
_geom_angle_atom_site_label_3
_geom_angle
H1A C1 H1B 109.3
C13 C1 H1A 111.4
C13 C1 H1B 111.4
N1 C1 H1A 111.4
N1 C1 H1B 111.4
N1 C1 C13 101.7(2)
H2A C2 H2B 109.1
C3 C2 H2A 111.1
C3 C2 H2B 111.1
N1 C2 H2A 111.1
N1 C2 H2B 111.1
N1 C2 C3 103.1(3)
C4 C3 C2 121.4(3)
C4 C3 C13 129.0(3)
C13 C3 C2 109.1(3)
C3 C4 C5 134.7(3)
C3 C4 F1 113.7(3)
F1 C4 C5 111.5(3)
C6 C5 C4 115.7(3)
C6 C5 C10 119.2(3)
C10 C5 C4 125.1(3)
C5 C6 H6 118.7
C7 C6 C5 122.6(4)
C7 C6 H6 118.7
C6 C7 H7 120.6
C8 C7 C6 118.8(4)
C8 C7 H7 120.6
C7 C8 H8 119.9
C7 C8 C9 120.3(4)
C9 C8 H8 119.9
C8 C9 H9 118.8
C10 C9 C8 122.5(4)
C10 C9 H9 118.8
C5 C10 C11 125.0(3)
C9 C10 C5 116.6(3)
C9 C10 C11 118.3(3)
C10 C11 C12 112.0(3)
C10 C11 C14 107.4(3)
C14 C11 C12 110.7(3)
C15 C11 C10 112.8(3)
C15 C11 C12 105.7(3)
C15 C11 C14 108.2(3)
C11 C12 H12A 108.4
C11 C12 H12B 108.4
H12A C12 H12B 107.4
C13 C12 C11 115.7(3)
C13 C12 H12A 108.4
C13 C12 H12B 108.4
C1 C13 H13 108.2
C3 C13 C1 101.5(3)
C3 C13 C12 116.2(3)
C3 C13 H13 108.2
C12 C13 C1 114.0(3)
C12 C13 H13 108.2
C11 C14 H14A 109.5
C11 C14 H14B 109.5
C11 C14 H14C 109.5
H14A C14 H14B 109.5
H14A C14 H14C 109.5
H14B C14 H14C 109.5
C11 C15 H15A 109.5
C11 C15 H15B 109.5
C11 C15 H15C 109.5
H15A C15 H15B 109.5
H15A C15 H15C 109.5
H15B C15 H15C 109.5
C17 C16 S1 119.7(3)
C21 C16 C17 120.6(3)
C21 C16 S1 119.6(2)
C16 C17 H17 120.7
C16 C17 C18 118.5(3)
C18 C17 H17 120.7
C17 C18 H18 118.9
C19 C18 C17 122.1(3)
C19 C18 H18 118.9
C18 C19 C20 118.2(3)
C18 C19 C22 120.6(3)
C20 C19 C22 121.2(4)
C19 C20 H20 119.4
C19 C20 C21 121.1(3)
C21 C20 H20 119.4
C16 C21 C20 119.3(3)
C16 C21 H21 120.3
C20 C21 H21 120.3
C19 C22 H22A 109.5
C19 C22 H22B 109.5
C19 C22 H22C 109.5
H22A C22 H22B 109.5
H22A C22 H22C 109.5
H22B C22 H22C 109.5
C1 N1 S1 119.7(2)
C2 N1 C1 109.7(2)
C2 N1 S1 118.0(2)
N1 S1 C16 106.67(14)
O1 S1 C16 107.76(15)
O1 S1 N1 106.98(15)
O1 S1 O2 120.38(14)
O2 S1 C16 107.41(15)
O2 S1 N1 106.91(14)

loop_
_geom_bond_atom_site_label_1
_geom_bond_atom_site_label_2
_geom_bond_distance
C1 H1A 0.9900
C1 H1B 0.9900
C1 C13 1.536(4)
C1 N1 1.477(4)
C2 H2A 0.9900
C2 H2B 0.9900
C2 C3 1.504(4)
C2 N1 1.470(4)
C3 C4 1.322(4)
C3 C13 1.490(4)
C4 C5 1.484(5)
C4 F1 1.379(4)
C5 C6 1.395(5)
C5 C10 1.420(5)
C6 H6 0.9500
C6 C7 1.375(5)
C7 H7 0.9500
C7 C8 1.358(6)
C8 H8 0.9500
C8 C9 1.395(6)
C9 H9 0.9500
C9 C10 1.396(5)
C10 C11 1.531(5)
C11 C12 1.556(4)
C11 C14 1.543(4)
C11 C15 1.524(5)
C12 H12A 0.9900
C12 H12B 0.9900
C12 C13 1.508(4)
C13 H13 1.0000
C14 H14A 0.9800
C14 H14B 0.9800
C14 H14C 0.9800
C15 H15A 0.9800
C15 H15B 0.9800
C15 H15C 0.9800
C16 C17 1.383(4)
C16 C21 1.383(4)
C16 S1 1.763(3)
C17 H17 0.9500
C17 C18 1.386(5)
C18 H18 0.9500
C18 C19 1.378(5)
C19 C20 1.379(5)
C19 C22 1.504(4)
C20 H20 0.9500
C20 C21 1.390(4)
C21 H21 0.9500
C22 H22A 0.9800
C22 H22B 0.9800
C22 H22C 0.9800
N1 S1 1.628(3)
O1 S1 1.425(3)
O2 S1 1.430(2)
